data_7019838
loop_
_publ_author_name
'Castillo, Ivan'
'Ugalde-Sald\'ivar, V\'ictor M'
'Rodr\'iguez Solano, Laura A'
'S\'anchez Egu\'ia, Brenda N'
'Zeglio, Erica'
'Nordlander, Ebbe'

_publ_section_title
;
 Structural, spectroscopic, and electrochemical properties of tri- and
 tetradentate N(3) and N(3)S copper complexes with mixed
 benzimidazole/thioether donors.
;
_journal_issue 31
_journal_name_full 'Dalton transactions (Cambridge, England : 2003)'
_journal_page_first 9394
_journal_page_last 9404
_journal_paper_doi 10.1039/c2dt30756a
_journal_volume 41
_journal_year 2012
_chemical_formula_moiety 'C56 H62 Cu2 N10 S2, 2(Cl O4)'
_chemical_formula_sum 'C56 H62 Cl2 Cu2 N10 O8 S2'
_chemical_formula_weight 1265.26
_chemical_melting_point 490.5(15)
_chemical_name_systematic
;
?
;
_space_group_IT_number 2
_symmetry_cell_setting triclinic
_symmetry_space_group_name_Hall '-P 1'
_symmetry_space_group_name_H-M 'P -1'
_atom_sites_solution_hydrogens geom
_atom_sites_solution_primary direct
_atom_sites_solution_secondary difmap
_audit_creation_method SHELXL-97
_cell_angle_alpha 67.661(2)
_cell_angle_beta 63.781(2)
_cell_angle_gamma 87.360(2)
_cell_formula_units_Z 1
_cell_length_a 11.355(2)
_cell_length_b 11.7958(16)
_cell_length_c 12.583(2)
_cell_measurement_reflns_used 5243
_cell_measurement_temperature 123(2)
_cell_measurement_theta_max 25.39
_cell_measurement_theta_min 2.45
_cell_volume 1383.3(4)
_computing_cell_refinement 'SMART V 5.625 (Bruker, 1999)'
_computing_data_collection 'SMART V 5.625 (Bruker, 1999)'
_computing_data_reduction 'SAINT V 7.34A (Bruker, 2006)'
_computing_molecular_graphics 'SHELXTL V 6.12 (Sheldrick, 2000)'
_computing_publication_material 'SHELXTL V 6.12 (Sheldrick, 2000)'
_computing_structure_refinement 'SHELXTL V 6.12 (Sheldrick, 2000)'
_computing_structure_solution 'SHELXTL V 6.12 (Sheldrick, 2000)'
_diffrn_ambient_temperature 123(2)
_diffrn_detector_area_resol_mean 0.661
_diffrn_measured_fraction_theta_full 0.994
_diffrn_measured_fraction_theta_max 0.994
_diffrn_measurement_device_type 'Bruker Smart Apex CCD diffractometer 01-670-01'
_diffrn_measurement_method \w-scans
_diffrn_radiation_monochromator graphite
_diffrn_radiation_source 'fine-focus sealed tube'
_diffrn_radiation_type MoK\a
_diffrn_radiation_wavelength 0.71073
_diffrn_reflns_av_R_equivalents 0.0339
_diffrn_reflns_av_sigmaI/netI 0.0498
_diffrn_reflns_limit_h_max 13
_diffrn_reflns_limit_h_min -13
_diffrn_reflns_limit_k_max 14
_diffrn_reflns_limit_k_min -14
_diffrn_reflns_limit_l_max 15
_diffrn_reflns_limit_l_min -15
_diffrn_reflns_number 11502
_diffrn_reflns_theta_full 25.40
_diffrn_reflns_theta_max 25.40
_diffrn_reflns_theta_min 1.89
_diffrn_standards_decay_% 0
_exptl_absorpt_coefficient_mu 1.006
_exptl_absorpt_correction_T_max 0.9424
_exptl_absorpt_correction_T_min 0.8008
_exptl_absorpt_correction_type multi-scan
_exptl_absorpt_process_details '(Sheldrick, 2008)'
_exptl_crystal_colour colourless
_exptl_crystal_density_diffrn 1.519
_exptl_crystal_density_method 'not measured'
_exptl_crystal_description prism
_exptl_crystal_F_000 656
_exptl_crystal_size_max 0.174
_exptl_crystal_size_mid 0.122
_exptl_crystal_size_min 0.062
_refine_diff_density_max 0.477
_refine_diff_density_min -0.264
_refine_diff_density_rms 0.074
_refine_ls_extinction_method none
_refine_ls_goodness_of_fit_ref 1.028
_refine_ls_hydrogen_treatment noref
_refine_ls_matrix_type full
_refine_ls_number_parameters 365
_refine_ls_number_reflns 5061
_refine_ls_number_restraints 0
_refine_ls_restrained_S_all 1.028
_refine_ls_R_factor_all 0.0535
_refine_ls_R_factor_gt 0.0410
_refine_ls_shift/su_max 0.001
_refine_ls_shift/su_mean 0.000
_refine_ls_structure_factor_coef Fsqd
_refine_ls_weighting_details 'calc w=1/[\s^2^(Fo^2^)+(0.0465P)^2^+0.4027P] where P=(Fo^2^+2Fc^2^)/3'
_refine_ls_weighting_scheme calc
_refine_ls_wR_factor_gt 0.0897
_refine_ls_wR_factor_ref 0.0953
_reflns_number_gt 4151
_reflns_number_total 5061
_reflns_threshold_expression >2sigma(I)
_cod_data_source_file c2dt30756a.txt
_cod_data_source_block 376CPI11
_cod_depositor_comments
;
The following automatic conversions were performed:

'_chemical_melting_point' value '489-492' was changed to '490.5(15)'
- the average value was taken and precision was
estimated.

'_symmetry_cell_setting' value 'Triclinic' changed to
'triclinic' according to
/home/saulius/struct/CIF-dictionaries/cif_core.dic dictionary named
'cif_core.dic' version 2.4.1 from 2010-06-29.

Automatic conversion script
Id: cif_fix_values 1891 2012-01-12 08:04:46Z andrius 
;
_cod_original_cell_volume 1383.3(3)
_cod_database_code 7019838

loop_
_symmetry_equiv_pos_as_xyz
'x, y, z'
'-x, -y, -z'

loop_
_atom_site_label
_atom_site_type_symbol
_atom_site_fract_x
_atom_site_fract_y
_atom_site_fract_z
_atom_site_U_iso_or_equiv
_atom_site_adp_type
_atom_site_occupancy
_atom_site_symmetry_multiplicity
_atom_site_calc_flag
_atom_site_refinement_flags
Cu1 Cu 0.37716(3) 0.61619(3) 0.35535(3) 0.01971(11) Uani 1 1 d .
S1 S 0.50897(7) 0.53352(6) 0.69341(6) 0.01928(16) Uani 1 1 d .
N1 N 0.2045(2) 0.5883(2) 0.5086(2) 0.0186(5) Uani 1 1 d .
C2 C 0.1605(3) 0.6861(3) 0.5324(3) 0.0197(6) Uani 1 1 d .
N3 N 0.0289(2) 0.6637(2) 0.6160(2) 0.0198(5) Uani 1 1 d .
N13 N 0.6188(2) 0.9532(2) 0.1032(2) 0.0218(5) Uani 1 1 d .
C4 C -0.1399(3) 0.4699(3) 0.7287(3) 0.0242(7) Uani 1 1 d .
H4 H -0.2157 0.5032 0.7714 0.029 Uiso 1 1 calc R
C5 C -0.1480(3) 0.3491(3) 0.7426(3) 0.0259(7) Uani 1 1 d .
H5 H -0.2310 0.2967 0.7979 0.031 Uiso 1 1 calc R
C6 C -0.0368(3) 0.3009(3) 0.6774(3) 0.0238(6) Uani 1 1 d .
H6 H -0.0461 0.2165 0.6897 0.029 Uiso 1 1 calc R
C7 C 0.0860(3) 0.3737(3) 0.5953(3) 0.0211(6) Uani 1 1 d .
H7 H 0.1610 0.3414 0.5499 0.025 Uiso 1 1 calc R
C8 C 0.0957(3) 0.4953(3) 0.5819(3) 0.0188(6) Uani 1 1 d .
C9 C -0.0155(3) 0.5412(3) 0.6491(3) 0.0204(6) Uani 1 1 d .
C10 C 0.2479(3) 0.8062(2) 0.4732(3) 0.0222(6) Uani 1 1 d .
H10A H 0.2479 0.8597 0.3906 0.027 Uiso 1 1 calc R
H10B H 0.2146 0.8498 0.5321 0.027 Uiso 1 1 calc R
N11 N 0.4698(2) 0.7821(2) 0.2058(2) 0.0197(5) Uani 1 1 d .
C12 C 0.5224(3) 0.8718(3) 0.2179(3) 0.0213(6) Uani 1 1 d .
C14 C 0.7142(3) 0.9585(3) -0.1231(3) 0.0265(7) Uani 1 1 d .
H14 H 0.7781 1.0306 -0.1662 0.032 Uiso 1 1 calc R
C15 C 0.7007(3) 0.8939(3) -0.1884(3) 0.0280(7) Uani 1 1 d .
H15 H 0.7563 0.9224 -0.2789 0.034 Uiso 1 1 calc R
C16 C 0.6076(3) 0.7874(3) -0.1259(3) 0.0250(7) Uani 1 1 d .
H16 H 0.6007 0.7456 -0.1747 0.030 Uiso 1 1 calc R
C17 C 0.5251(3) 0.7417(3) 0.0064(3) 0.0229(6) Uani 1 1 d .
H17 H 0.4627 0.6685 0.0494 0.027 Uiso 1 1 calc R
C18 C 0.5370(3) 0.8067(2) 0.0740(3) 0.0198(6) Uani 1 1 d .
C19 C 0.6302(3) 0.9138(3) 0.0089(3) 0.0215(6) Uani 1 1 d .
C20 C 0.4848(3) 0.8831(3) 0.3432(3) 0.0229(6) Uani 1 1 d .
H20A H 0.5639 0.8821 0.3575 0.028 Uiso 1 1 calc R
H20B H 0.4516 0.9630 0.3393 0.028 Uiso 1 1 calc R
N21 N 0.3824(2) 0.7814(2) 0.4501(2) 0.0200(5) Uani 1 1 d .
C22 C -0.0558(3) 0.7528(3) 0.6539(3) 0.0283(7) Uani 1 1 d .
H22A H -0.0004 0.8271 0.6324 0.042 Uiso 1 1 calc R
H22B H -0.1147 0.7155 0.7472 0.042 Uiso 1 1 calc R
H22C H -0.1091 0.7753 0.6073 0.042 Uiso 1 1 calc R
C23 C 0.7027(3) 1.0567(3) 0.0835(3) 0.0300(7) Uani 1 1 d .
H23A H 0.6958 1.0481 0.1667 0.045 Uiso 1 1 calc R
H23B H 0.6737 1.1347 0.0456 0.045 Uiso 1 1 calc R
H23C H 0.7951 1.0569 0.0248 0.045 Uiso 1 1 calc R
C24 C 0.4006(3) 0.7272(2) 0.5668(3) 0.0207(6) Uani 1 1 d .
H24A H 0.3144 0.6861 0.6438 0.025 Uiso 1 1 calc R
H24B H 0.4377 0.7925 0.5794 0.025 Uiso 1 1 calc R
C25 C 0.4957(3) 0.6330(3) 0.5486(3) 0.0220(6) Uani 1 1 d .
H25A H 0.5850 0.6782 0.4806 0.026 Uiso 1 1 calc R
H25B H 0.4666 0.5801 0.5171 0.026 Uiso 1 1 calc R
C26 C 0.3410(3) 0.4607(2) 0.8018(3) 0.0187(6) Uani 1 1 d .
C27 C 0.2697(3) 0.4892(3) 0.9091(3) 0.0228(6) Uani 1 1 d .
C28 C 0.1426(3) 0.4241(3) 0.9966(3) 0.0302(7) Uani 1 1 d .
H28 H 0.0921 0.4429 1.0698 0.036 Uiso 1 1 calc R
C29 C 0.0869(3) 0.3333(3) 0.9814(3) 0.0288(7) Uani 1 1 d .
C30 C 0.1582(3) 0.3095(3) 0.8723(3) 0.0279(7) Uani 1 1 d .
H30 H 0.1203 0.2495 0.8586 0.033 Uiso 1 1 calc R
C31 C 0.2845(3) 0.3727(3) 0.7830(3) 0.0235(6) Uani 1 1 d .
H31 H 0.3330 0.3558 0.7083 0.028 Uiso 1 1 calc R
C32 C 0.3268(3) 0.5852(3) 0.9319(3) 0.0340(8) Uani 1 1 d .
H32A H 0.3984 0.5547 0.9537 0.051 Uiso 1 1 calc R
H32B H 0.2571 0.6014 1.0035 0.051 Uiso 1 1 calc R
H32C H 0.3621 0.6620 0.8534 0.051 Uiso 1 1 calc R
C33 C -0.0474(3) 0.2583(3) 1.0845(3) 0.0428(9) Uani 1 1 d .
H33A H -0.0354 0.1764 1.1359 0.064 Uiso 1 1 calc R
H33B H -0.0999 0.2486 1.0433 0.064 Uiso 1 1 calc R
H33C H -0.0940 0.3013 1.1411 0.064 Uiso 1 1 calc R
Cl1 Cl 0.21501(8) 0.06837(7) 0.60115(8) 0.02951(19) Uani 1 1 d .
O1 O 0.2020(2) 0.1215(2) 0.6901(2) 0.0427(6) Uani 1 1 d .
O2 O 0.2859(3) -0.0351(2) 0.6209(3) 0.0470(7) Uani 1 1 d .
O3 O 0.0867(2) 0.0285(2) 0.6217(3) 0.0452(6) Uani 1 1 d .
O4 O 0.2861(3) 0.1603(2) 0.4724(2) 0.0530(7) Uani 1 1 d .

loop_
_atom_site_aniso_label
_atom_site_aniso_U_11
_atom_site_aniso_U_22
_atom_site_aniso_U_33
_atom_site_aniso_U_23
_atom_site_aniso_U_13
_atom_site_aniso_U_12
Cu1 0.01893(19) 0.01723(19) 0.01962(19) -0.00718(15) -0.00608(15) 0.00056(14)
S1 0.0197(4) 0.0184(4) 0.0178(4) -0.0067(3) -0.0073(3) 0.0016(3)
N1 0.0189(12) 0.0157(12) 0.0187(12) -0.0063(10) -0.0069(10) 0.0007(10)
C2 0.0213(15) 0.0212(15) 0.0173(14) -0.0070(12) -0.0101(12) 0.0031(12)
N3 0.0200(12) 0.0183(12) 0.0226(13) -0.0099(10) -0.0099(10) 0.0062(10)
N13 0.0221(12) 0.0181(13) 0.0225(13) -0.0047(10) -0.0104(11) -0.0014(10)
C4 0.0197(15) 0.0317(17) 0.0181(15) -0.0076(13) -0.0082(13) 0.0043(13)
C5 0.0221(15) 0.0280(17) 0.0205(15) -0.0033(13) -0.0087(13) -0.0022(13)
C6 0.0289(16) 0.0182(15) 0.0222(15) -0.0036(13) -0.0131(13) -0.0028(12)
C7 0.0236(15) 0.0203(15) 0.0198(15) -0.0077(12) -0.0108(13) 0.0041(12)
C8 0.0191(14) 0.0204(15) 0.0179(14) -0.0064(12) -0.0104(12) 0.0015(12)
C9 0.0238(15) 0.0217(15) 0.0183(14) -0.0082(12) -0.0119(12) 0.0055(12)
C10 0.0260(15) 0.0166(15) 0.0241(16) -0.0078(13) -0.0119(13) 0.0027(12)
N11 0.0191(12) 0.0167(12) 0.0226(13) -0.0067(10) -0.0096(10) -0.0003(10)
C12 0.0224(15) 0.0161(14) 0.0229(15) -0.0039(12) -0.0113(13) 0.0012(12)
C14 0.0236(16) 0.0179(15) 0.0268(17) -0.0012(13) -0.0084(14) -0.0002(12)
C15 0.0285(17) 0.0244(17) 0.0198(16) -0.0038(13) -0.0064(13) 0.0083(13)
C16 0.0271(16) 0.0256(17) 0.0229(16) -0.0116(13) -0.0112(14) 0.0097(13)
C17 0.0240(15) 0.0194(15) 0.0234(16) -0.0077(13) -0.0102(13) 0.0039(12)
C18 0.0179(14) 0.0187(15) 0.0205(15) -0.0051(12) -0.0093(12) 0.0043(11)
C19 0.0193(14) 0.0177(15) 0.0259(16) -0.0054(13) -0.0118(13) 0.0036(12)
C20 0.0265(16) 0.0190(15) 0.0251(16) -0.0073(13) -0.0142(13) -0.0011(12)
N21 0.0215(12) 0.0169(12) 0.0205(13) -0.0057(10) -0.0102(11) -0.0001(10)
C22 0.0270(16) 0.0281(17) 0.0324(17) -0.0175(15) -0.0119(14) 0.0113(13)
C23 0.0300(17) 0.0193(16) 0.0348(18) -0.0045(14) -0.0145(15) -0.0063(13)
C24 0.0239(15) 0.0185(15) 0.0196(15) -0.0089(12) -0.0088(12) 0.0026(12)
C25 0.0278(16) 0.0182(15) 0.0179(15) -0.0070(12) -0.0088(13) 0.0019(12)
C26 0.0181(14) 0.0170(14) 0.0188(14) -0.0048(12) -0.0084(12) 0.0026(11)
C27 0.0247(15) 0.0235(16) 0.0182(15) -0.0077(13) -0.0089(13) 0.0030(12)
C28 0.0292(17) 0.0361(19) 0.0214(16) -0.0118(14) -0.0083(14) 0.0053(14)
C29 0.0218(15) 0.0299(17) 0.0256(17) -0.0037(14) -0.0093(13) 0.0003(13)
C30 0.0291(17) 0.0227(16) 0.0337(18) -0.0102(14) -0.0165(15) -0.0005(13)
C31 0.0276(16) 0.0202(15) 0.0215(15) -0.0087(13) -0.0099(13) 0.0038(13)
C32 0.0331(18) 0.040(2) 0.0309(18) -0.0225(16) -0.0086(15) -0.0004(15)
C33 0.0269(18) 0.043(2) 0.043(2) -0.0109(18) -0.0081(16) -0.0042(16)
Cl1 0.0347(4) 0.0225(4) 0.0411(5) -0.0154(3) -0.0235(4) 0.0064(3)
O1 0.0582(16) 0.0371(14) 0.0613(16) -0.0335(13) -0.0410(14) 0.0243(12)
O2 0.0600(16) 0.0380(14) 0.0794(19) -0.0400(14) -0.0502(15) 0.0277(13)
O3 0.0397(14) 0.0363(14) 0.0653(17) -0.0157(13) -0.0323(13) 0.0004(11)
O4 0.0506(16) 0.0562(17) 0.0412(15) -0.0073(13) -0.0210(13) -0.0045(13)

loop_
_atom_type_symbol
_atom_type_description
_atom_type_scat_dispersion_real
_atom_type_scat_dispersion_imag
_atom_type_scat_source
C C 0.0033 0.0016 'International Tables Vol C Tables 4.2.6.8 and 6.1.1.4'
H H 0.0000 0.0000 'International Tables Vol C Tables 4.2.6.8 and 6.1.1.4'
N N 0.0061 0.0033 'International Tables Vol C Tables 4.2.6.8 and 6.1.1.4'
O O 0.0106 0.0060 'International Tables Vol C Tables 4.2.6.8 and 6.1.1.4'
S S 0.1246 0.1234 'International Tables Vol C Tables 4.2.6.8 and 6.1.1.4'
Cl Cl 0.1484 0.1585 'International Tables Vol C Tables 4.2.6.8 and 6.1.1.4'
Cu Cu 0.3201 1.2651 'International Tables Vol C Tables 4.2.6.8 and 6.1.1.4'

loop_
_geom_angle_atom_site_label_1
_geom_angle_atom_site_label_2
_geom_angle_atom_site_label_3
_geom_angle
_geom_angle_site_symmetry_1
_geom_angle_site_symmetry_3
N1 Cu1 N11 125.53(9) . .
N1 Cu1 S1 125.41(7) . 2_666
N11 Cu1 S1 108.68(7) . 2_666
N1 Cu1 N21 71.57(8) . .
N11 Cu1 N21 71.29(8) . .
S1 Cu1 N21 139.79(5) 2_666 .
C26 S1 C25 101.62(13) . .
C26 S1 Cu1 105.84(9) . 2_666
C25 S1 Cu1 105.82(9) . 2_666
C2 N1 C8 105.8(2) . .
C2 N1 Cu1 117.45(18) . .
C8 N1 Cu1 134.08(18) . .
N1 C2 N3 112.5(2) . .
N1 C2 C10 122.8(2) . .
N3 C2 C10 124.8(2) . .
C2 N3 C9 106.9(2) . .
C2 N3 C22 127.6(2) . .
C9 N3 C22 125.2(2) . .
C12 N13 C19 107.2(2) . .
C12 N13 C23 126.8(2) . .
C19 N13 C23 125.8(2) . .
C5 C4 C9 116.6(3) . .
C4 C5 C6 121.7(3) . .
C7 C6 C5 121.2(3) . .
C8 C7 C6 117.5(3) . .
C7 C8 N1 130.3(3) . .
C7 C8 C9 120.4(3) . .
N1 C8 C9 109.3(2) . .
C4 C9 N3 132.0(3) . .
C4 C9 C8 122.5(3) . .
N3 C9 C8 105.6(2) . .
N21 C10 C2 108.7(2) . .
C12 N11 C18 105.1(2) . .
C12 N11 Cu1 122.48(19) . .
C18 N11 Cu1 127.54(18) . .
N11 C12 N13 112.7(3) . .
N11 C12 C20 125.0(2) . .
N13 C12 C20 122.3(2) . .
C15 C14 C19 116.9(3) . .
C14 C15 C16 122.0(3) . .
C17 C16 C15 121.0(3) . .
C16 C17 C18 117.7(3) . .
C17 C18 N11 130.3(3) . .
C17 C18 C19 120.2(3) . .
N11 C18 C19 109.5(2) . .
N13 C19 C14 132.2(3) . .
N13 C19 C18 105.6(2) . .
C14 C19 C18 122.2(3) . .
N21 C20 C12 110.3(2) . .
C20 N21 C10 113.4(2) . .
C20 N21 C24 114.9(2) . .
C10 N21 C24 114.8(2) . .
C20 N21 Cu1 105.56(16) . .
C10 N21 Cu1 93.55(15) . .
C24 N21 Cu1 112.32(15) . .
N21 C24 C25 107.5(2) . .
C24 C25 S1 114.97(19) . .
C31 C26 C27 120.5(3) . .
C31 C26 S1 120.5(2) . .
C27 C26 S1 118.9(2) . .
C28 C27 C26 117.4(3) . .
C28 C27 C32 120.6(3) . .
C26 C27 C32 122.0(3) . .
C29 C28 C27 122.7(3) . .
C30 C29 C28 118.6(3) . .
C30 C29 C33 120.7(3) . .
C28 C29 C33 120.7(3) . .
C29 C30 C31 120.2(3) . .
C30 C31 C26 120.5(3) . .
O4 Cl1 O1 108.71(16) . .
O4 Cl1 O3 108.97(15) . .
O1 Cl1 O3 110.13(15) . .
O4 Cl1 O2 110.44(17) . .
O1 Cl1 O2 108.51(14) . .
O3 Cl1 O2 110.06(14) . .

loop_
_geom_bond_atom_site_label_1
_geom_bond_atom_site_label_2
_geom_bond_distance
_geom_bond_site_symmetry_2
Cu1 N1 1.976(2) .
Cu1 N11 2.030(2) .
Cu1 S1 2.2536(8) 2_666
Cu1 N21 2.657(2) .
S1 C26 1.788(3) .
S1 C25 1.822(3) .
S1 Cu1 2.2537(8) 2_666
N1 C2 1.322(3) .
N1 C8 1.389(3) .
C2 N3 1.358(3) .
C2 C10 1.491(4) .
N3 C9 1.393(3) .
N3 C22 1.462(3) .
N13 C12 1.361(4) .
N13 C19 1.385(4) .
N13 C23 1.458(3) .
C4 C5 1.370(4) .
C4 C9 1.387(4) .
C5 C6 1.401(4) .
C6 C7 1.384(4) .
C7 C8 1.383(4) .
C8 C9 1.395(4) .
C10 N21 1.462(4) .
N11 C12 1.327(3) .
N11 C18 1.398(3) .
C12 C20 1.499(4) .
C14 C15 1.370(4) .
C14 C19 1.388(4) .
C15 C16 1.397(4) .
C16 C17 1.388(4) .
C17 C18 1.392(4) .
C18 C19 1.399(4) .
C20 N21 1.456(3) .
N21 C24 1.466(3) .
C24 C25 1.522(4) .
C26 C31 1.387(4) .
C26 C27 1.396(4) .
C27 C28 1.392(4) .
C27 C32 1.504(4) .
C28 C29 1.382(4) .
C29 C30 1.381(4) .
C29 C33 1.516(4) .
C30 C31 1.384(4) .
Cl1 O4 1.429(3) .
Cl1 O1 1.431(2) .
Cl1 O3 1.432(2) .
Cl1 O2 1.434(2) .
